data_7218488
loop_
_publ_author_name
'\,Serb, Mihaela-Diana'
'Kalf, Irmgard'
'Englert, Ulli'

_publ_section_title
;
 Biguanide and squaric acid as pH-dependent building blocks in crystal
 engineering
;
_journal_issue 46
_journal_name_full CrystEngComm
_journal_page_first 10631
_journal_paper_doi 10.1039/C4CE01643B
_journal_volume 16
_journal_year 2014
_chemical_formula_moiety 'C9 H14 N5, 0.5(C4 O4)'
_chemical_formula_sum 'C11 H14 N5 O2'
_chemical_formula_weight 248.27
_chemical_name_systematic
; 
 ? 
;
_space_group_IT_number 14
_symmetry_cell_setting monoclinic
_symmetry_space_group_name_Hall '-P 2yn'
_symmetry_space_group_name_H-M 'P 1 21/n 1'
_atom_sites_solution_hydrogens geom
_atom_sites_solution_primary direct
_atom_sites_solution_secondary difmap
_audit_creation_method SHELXL-97
_cell_angle_alpha 90.00
_cell_angle_beta 107.623(4)
_cell_angle_gamma 90.00
_cell_formula_units_Z 4
_cell_length_a 9.406(3)
_cell_length_b 11.576(3)
_cell_length_c 11.779(3)
_cell_measurement_reflns_used 5511
_cell_measurement_temperature 130(2)
_cell_measurement_theta_max 26.31
_cell_measurement_theta_min 2.44
_cell_volume 1222.4(6)
_computing_cell_refinement 'SAINT-Plus (Bruker, 1999)'
_computing_data_collection 'SMART (Bruker, 2001)'
_computing_data_reduction 'SAINT-Plus (Bruker, 1999)'
_computing_molecular_graphics 'PLATON (Spek, 2009)'
_computing_publication_material 'SHELXL-97 (Sheldrick, 2008)'
_computing_structure_refinement 'SHELXL-97 (Sheldrick, 2008)'
_computing_structure_solution 'SHELXS-97 (Sheldrick, 2008)'
_diffrn_ambient_temperature 130(2)
_diffrn_measured_fraction_theta_full .997
_diffrn_measured_fraction_theta_max .997
_diffrn_measurement_device_type 'Bruker SMART APEX CCD'
_diffrn_measurement_method '\w scans'
_diffrn_radiation_monochromator graphite
_diffrn_radiation_source 'fine-focus sealed tube'
_diffrn_radiation_type MoK\a
_diffrn_radiation_wavelength 0.71073
_diffrn_reflns_av_R_equivalents 0.0638
_diffrn_reflns_av_sigmaI/netI 0.0347
_diffrn_reflns_limit_h_max 11
_diffrn_reflns_limit_h_min -11
_diffrn_reflns_limit_k_max 14
_diffrn_reflns_limit_k_min -14
_diffrn_reflns_limit_l_max 14
_diffrn_reflns_limit_l_min -14
_diffrn_reflns_number 14215
_diffrn_reflns_theta_full 26.38
_diffrn_reflns_theta_max 26.38
_diffrn_reflns_theta_min 2.44
_diffrn_standards_decay_% 'no decay'
_exptl_absorpt_coefficient_mu 0.098
_exptl_absorpt_correction_type none
_exptl_crystal_colour colourless
_exptl_crystal_density_diffrn 1.349
_exptl_crystal_density_method 'not measured'
_exptl_crystal_description fragment
_exptl_crystal_F_000 524
_exptl_crystal_size_max 0.45
_exptl_crystal_size_mid 0.30
_exptl_crystal_size_min 0.06
_refine_diff_density_max .287
_refine_diff_density_min -.184
_refine_diff_density_rms .045
_refine_ls_extinction_method none
_refine_ls_goodness_of_fit_ref 1.061
_refine_ls_hydrogen_treatment mixed
_refine_ls_matrix_type full
_refine_ls_number_parameters 192
_refine_ls_number_reflns 2498
_refine_ls_number_restraints 7
_refine_ls_restrained_S_all 1.062
_refine_ls_R_factor_all 0.0413
_refine_ls_R_factor_gt 0.0353
_refine_ls_shift/su_max 0.001
_refine_ls_shift/su_mean 0.000
_refine_ls_structure_factor_coef Fsqd
_refine_ls_weighting_details 'calc w=1/[\s^2^(Fo^2^)+(0.0620P)^2^+0.0254P] where P=(Fo^2^+2Fc^2^)/3'
_refine_ls_weighting_scheme calc
_refine_ls_wR_factor_gt 0.0962
_refine_ls_wR_factor_ref 0.0985
_reflns_number_gt 2075
_reflns_number_total 2498
_reflns_threshold_expression >2sigma(I)
_cod_data_source_file c4ce01643b2.cif
_cod_data_source_block 3d
_cod_depositor_comments
;
The following automatic conversions were performed:

'_symmetry_cell_setting' value 'Monoclinic' changed to 'monoclinic'
according to
/usr/data/users/saulius/crontab/automatic-downloads/rss-feeds/RSC/lib/dictionaries/cif_core.dic
dictionary named 'cif_core.dic' version 2.4.2 from 2011-04-26.

Automatic conversion script
Id: cif_fix_values 2827 2014-09-09 07:05:25Z andrius 

 Adding full bibliography for 7218480--7218488.cif.
;
_cod_original_sg_symbol_Hall -P2yn
_cod_original_sg_symbol_H-M P21/n
_cod_database_code 7218488

loop_
_symmetry_equiv_pos_as_xyz
'x, y, z'
'-x+1/2, y+1/2, -z+1/2'
'-x, -y, -z'
'x-1/2, -y-1/2, z-1/2'

loop_
_atom_site_label
_atom_site_type_symbol
_atom_site_fract_x
_atom_site_fract_y
_atom_site_fract_z
_atom_site_U_iso_or_equiv
_atom_site_adp_type
_atom_site_occupancy
_atom_site_symmetry_multiplicity
_atom_site_calc_flag
_atom_site_refinement_flags
C1 C 0.09172(12) 0.45752(10) 0.05346(10) 0.0181(3) Uani 1 1 d .
C2 C 0.04085(12) 0.57691(9) 0.04214(10) 0.0179(3) Uani 1 1 d .
O1 O 0.20480(8) 0.40620(7) 0.11900(7) 0.0229(2) Uani 1 1 d .
O2 O 0.09107(9) 0.66953(7) 0.09373(7) 0.0216(2) Uani 1 1 d .
N1 N -0.18463(10) 0.95262(8) 0.12192(9) 0.0213(2) Uani 1 1 d .
N2 N 0.06160(11) 1.00897(8) 0.21005(8) 0.0193(2) Uani 1 1 d D
H20 H 0.1458(15) 0.9903(13) 0.2638(13) 0.037(4) Uiso 1 1 d D
N3 N 0.18714(11) 1.16681(9) 0.17356(9) 0.0203(2) Uani 1 1 d D
H30 H 0.1849(16) 1.2372(12) 0.1422(13) 0.039(4) Uiso 1 1 d D
H31 H 0.2574(15) 1.1574(12) 0.2453(12) 0.032(4) Uiso 1 1 d D
N4 N -0.05512(11) 1.13367(9) 0.05629(9) 0.0229(2) Uani 1 1 d D
H40 H -0.0551(15) 1.1987(11) 0.0139(12) 0.030(4) Uiso 1 1 d D
H41 H -0.1381(14) 1.0861(12) 0.0426(13) 0.035(4) Uiso 1 1 d D
N5 N -0.02976(13) 0.85908(10) 0.29195(10) 0.0287(3) Uani 1 1 d D
H50 H 0.0592(15) 0.8521(13) 0.3427(12) 0.036(4) Uiso 1 1 d D
H51 H -0.0965(16) 0.8076(12) 0.2886(13) 0.036(4) Uiso 1 1 d D
C3 C -0.43530(16) 1.04782(13) 0.17773(13) 0.0352(3) Uani 1 1 d .
H3A H -0.5353 1.0670 0.1813 0.053 Uiso 1 1 calc R
H3B H -0.4104 1.0976 0.1192 0.053 Uiso 1 1 calc R
H3C H -0.3625 1.0598 0.2563 0.053 Uiso 1 1 calc R
C4 C -0.43171(14) 0.92375(11) 0.14170(11) 0.0256(3) Uani 1 1 d .
C5 C -0.55225(14) 0.85099(13) 0.13001(11) 0.0324(3) Uani 1 1 d .
H5 H -0.6394 0.8807 0.1444 0.039 Uiso 1 1 calc R
C6 C -0.54924(15) 0.73640(13) 0.09809(11) 0.0346(3) Uani 1 1 d .
H6 H -0.6342 0.6888 0.0891 0.042 Uiso 1 1 calc R
C7 C -0.42262(15) 0.69139(12) 0.07929(11) 0.0304(3) Uani 1 1 d .
H7 H -0.4188 0.6121 0.0596 0.036 Uiso 1 1 calc R
C8 C -0.30106(14) 0.76230(11) 0.08919(11) 0.0242(3) Uani 1 1 d .
H8 H -0.2142 0.7316 0.0752 0.029 Uiso 1 1 calc R
C9 C -0.30495(12) 0.87821(11) 0.11939(10) 0.0206(3) Uani 1 1 d .
C10 C -0.06052(12) 0.93777(10) 0.20305(10) 0.0190(3) Uani 1 1 d .
C11 C 0.06260(13) 1.10548(9) 0.14486(10) 0.0180(3) Uani 1 1 d .

loop_
_atom_site_aniso_label
_atom_site_aniso_U_11
_atom_site_aniso_U_22
_atom_site_aniso_U_33
_atom_site_aniso_U_23
_atom_site_aniso_U_13
_atom_site_aniso_U_12
C1 0.0166(5) 0.0186(6) 0.0176(6) 0.0010(4) 0.0030(4) -0.0010(4)
C2 0.0165(5) 0.0182(6) 0.0179(6) 0.0017(4) 0.0038(4) -0.0012(4)
O1 0.0182(4) 0.0189(4) 0.0252(5) 0.0009(3) -0.0033(4) 0.0015(3)
O2 0.0217(4) 0.0169(4) 0.0217(4) -0.0008(3) -0.0001(3) -0.0020(3)
N1 0.0177(5) 0.0219(5) 0.0221(5) 0.0020(4) 0.0025(4) 0.0001(4)
N2 0.0156(5) 0.0194(5) 0.0193(5) 0.0028(4) -0.0002(4) 0.0009(4)
N3 0.0196(5) 0.0188(5) 0.0200(5) 0.0026(4) 0.0022(4) -0.0004(4)
N4 0.0210(5) 0.0205(5) 0.0227(5) 0.0063(4) -0.0002(4) -0.0009(4)
N5 0.0222(6) 0.0304(6) 0.0271(6) 0.0110(5) -0.0021(5) -0.0070(5)
C3 0.0318(7) 0.0429(8) 0.0309(7) -0.0037(6) 0.0096(6) 0.0105(6)
C4 0.0220(6) 0.0367(7) 0.0160(6) 0.0022(5) 0.0028(5) 0.0024(5)
C5 0.0185(6) 0.0560(10) 0.0224(7) 0.0053(6) 0.0060(5) -0.0013(6)
C6 0.0263(7) 0.0525(9) 0.0224(7) 0.0072(6) 0.0036(5) -0.0168(6)
C7 0.0368(8) 0.0308(7) 0.0199(6) 0.0015(5) 0.0030(6) -0.0106(6)
C8 0.0254(6) 0.0265(7) 0.0203(6) 0.0013(5) 0.0063(5) -0.0012(5)
C9 0.0187(6) 0.0262(7) 0.0149(6) 0.0026(5) 0.0018(5) -0.0021(5)
C10 0.0197(6) 0.0181(6) 0.0192(6) -0.0007(4) 0.0059(5) 0.0013(4)
C11 0.0187(6) 0.0170(6) 0.0182(6) -0.0013(4) 0.0055(5) 0.0027(4)

loop_
_atom_type_symbol
_atom_type_description
_atom_type_scat_dispersion_real
_atom_type_scat_dispersion_imag
_atom_type_scat_source
C C .0033 .0016 'International Tables Vol C Tables 4.2.6.8 and 6.1.1.4'
H H .0000 .0000 'International Tables Vol C Tables 4.2.6.8 and 6.1.1.4'
N N .0061 .0033 'International Tables Vol C Tables 4.2.6.8 and 6.1.1.4'
O O .0106 .0060 'International Tables Vol C Tables 4.2.6.8 and 6.1.1.4'

loop_
_geom_angle_atom_site_label_1
_geom_angle_atom_site_label_2
_geom_angle_atom_site_label_3
_geom_angle
_geom_angle_site_symmetry_3
O1 C1 C2 134.27(11) .
O1 C1 C2 135.26(11) 3_565
C2 C1 C2 90.47(9) 3_565
O2 C2 C1 134.69(11) .
O2 C2 C1 135.78(10) 3_565
C1 C2 C1 89.53(9) 3_565
C10 N1 C9 118.55(10) .
C11 N2 C10 126.81(10) .
C11 N2 H20 116.8(10) .
C10 N2 H20 116.3(10) .
C11 N3 H30 118.4(10) .
C11 N3 H31 120.8(9) .
H30 N3 H31 114.5(13) .
C11 N4 H40 120.3(9) .
C11 N4 H41 117.0(9) .
H40 N4 H41 122.6(13) .
C10 N5 H50 121.9(10) .
C10 N5 H51 116.8(10) .
H50 N5 H51 120.3(14) .
C4 C3 H3A 109.5 .
C4 C3 H3B 109.5 .
H3A C3 H3B 109.5 .
C4 C3 H3C 109.5 .
H3A C3 H3C 109.5 .
H3B C3 H3C 109.5 .
C5 C4 C9 118.07(12) .
C5 C4 C3 121.47(12) .
C9 C4 C3 120.46(12) .
C6 C5 C4 121.82(12) .
C6 C5 H5 119.1 .
C4 C5 H5 119.1 .
C7 C6 C5 119.79(12) .
C7 C6 H6 120.1 .
C5 C6 H6 120.1 .
C6 C7 C8 119.64(13) .
C6 C7 H7 120.2 .
C8 C7 H7 120.2 .
C7 C8 C9 120.58(12) .
C7 C8 H8 119.7 .
C9 C8 H8 119.7 .
C8 C9 C4 120.07(11) .
C8 C9 N1 120.63(10) .
C4 C9 N1 119.21(11) .
N1 C10 N5 127.12(11) .
N1 C10 N2 120.95(10) .
N5 C10 N2 111.89(10) .
N4 C11 N3 122.58(11) .
N4 C11 N2 120.38(11) .
N3 C11 N2 117.02(10) .

loop_
_geom_bond_atom_site_label_1
_geom_bond_atom_site_label_2
_geom_bond_distance
_geom_bond_site_symmetry_2
C1 O1 1.2582(13) .
C1 C2 1.4553(16) .
C1 C2 1.4600(15) 3_565
C2 O2 1.2523(14) .
C2 C1 1.4600(15) 3_565
N1 C10 1.2767(15) .
N1 C9 1.4154(15) .
N2 C11 1.3574(15) .
N2 C10 1.3958(15) .
N2 H20 0.879(13) .
N3 C11 1.3231(15) .
N3 H30 0.892(13) .
N3 H31 0.908(13) .
N4 C11 1.3120(15) .
N4 H40 0.904(12) .
N4 H41 0.929(12) .
N5 C10 1.3515(16) .
N5 H50 0.872(12) .
N5 H51 0.858(13) .
C3 C4 1.5010(19) .
C3 H3A 0.9800 .
C3 H3B 0.9800 .
C3 H3C 0.9800 .
C4 C5 1.3854(18) .
C4 C9 1.3995(17) .
C5 C6 1.381(2) .
C5 H5 0.9500 .
C6 C7 1.378(2) .
C6 H6 0.9500 .
C7 C8 1.3835(17) .
C7 H7 0.9500 .
C8 C9 1.3914(18) .
C8 H8 0.9500 .
